data_1566709
loop_
_publ_author_name
'Li, Ruiping'
'Barel, Nitsan'
'Subramaniyan, Vasudevan'
'Cohen, Orit'
'Tibika, Fran\,coise'
'Tulchinsky, Yuri'

_publ_section_title
;
 Sulfonium cations as versatile strongly \p-acidic ligands
;
_journal_name_full 'Chemical Science'
_journal_paper_doi 10.1039/D2SC00588C
_journal_year 2022
_chemical_formula_moiety 'C28 H28 Cl O P2 Rh S'
_chemical_formula_sum 'C28 H28 Cl O P2 Rh S'
_chemical_formula_weight 612.86
_space_group_crystal_system orthorhombic
_space_group_IT_number 19
_space_group_name_Hall 'P 2ac 2ab'
_space_group_name_H-M_alt 'P 21 21 21'
_atom_sites_solution_hydrogens geom
_atom_sites_solution_primary dual
_audit_creation_date 2021-10-25
_audit_creation_method
;
Olex2 1.5-alpha
(compiled 2021.10.07 svn.r9718050b for OlexSys, GUI svn.r6410)
;
_audit_update_record
;
2021-11-02 deposited with the CCDC.	2022-03-14 downloaded from the CCDC.
;
_cell_angle_alpha 90
_cell_angle_beta 90
_cell_angle_gamma 90
_cell_formula_units_Z 4
_cell_length_a 10.4581(2)
_cell_length_b 14.2792(3)
_cell_length_c 17.4031(4)
_cell_measurement_reflns_used 20844
_cell_measurement_temperature 149.9(2)
_cell_measurement_theta_max 32.3820
_cell_measurement_theta_min 2.2710
_cell_volume 2598.86(9)
_computing_cell_refinement 'CrysAlisPro 1.171.41.111a (Rigaku OD, 2021)'
_computing_data_collection 'CrysAlisPro 1.171.41.111a (Rigaku OD, 2021)'
_computing_data_reduction 'CrysAlisPro 1.171.41.111a (Rigaku OD, 2021)'
_computing_molecular_graphics 'Olex2 1.5-alpha (Dolomanov et al., 2009)'
_computing_publication_material 'Olex2 1.5-alpha (Dolomanov et al., 2009)'
_computing_structure_refinement 'SHELXL 2018/3 (Sheldrick, 2015)'
_computing_structure_solution 'SHELXT 2014/4 (Sheldrick, 2014)'
_diffrn_ambient_temperature 150.15
_diffrn_detector_area_resol_mean 10.0000
_diffrn_detector_type HyPix
_diffrn_measured_fraction_theta_full 1.000
_diffrn_measured_fraction_theta_max 1.000
_diffrn_measurement_details
;
List of Runs (angles in degrees, time in seconds):

  # Type    Start    End  Width  t~exp~   \w     \q     \k     \f   Frames
#--------------------------------------------------------------------------
  1  \w     19.00  60.00   0.50   30.00    --   -9.62   5.00  50.00   82
  2  \w    -83.00  11.00   0.50   30.00    --   -9.62  -5.00-126.00  188
  3  \w     16.00  41.00   0.50   30.00    --    8.37 -99.00-180.00   50
  4  \w    -66.00   5.00   0.50   30.00    --    8.37 -19.00 150.00  142
  5  \w    -23.00  23.00   0.50   30.00    --   -9.62 -99.00 120.00   92
  6  \w     -6.00  23.00   0.50   30.00    --   -9.62 -99.00   0.00   58
;
_diffrn_measurement_device 'four-circle diffractometer'
_diffrn_measurement_device_type 'XtaLAB Synergy, Single source at offset/far, HyPix'
_diffrn_measurement_method '\w scans'
_diffrn_radiation_type MoK\a
_diffrn_radiation_wavelength 0.71073
_diffrn_reflns_av_R_equivalents 0.0291
_diffrn_reflns_av_unetI/netI 0.0233
_diffrn_reflns_Laue_measured_fraction_full 1.000
_diffrn_reflns_Laue_measured_fraction_max 1.000
_diffrn_reflns_limit_h_max 12
_diffrn_reflns_limit_h_min -11
_diffrn_reflns_limit_k_max 16
_diffrn_reflns_limit_k_min -16
_diffrn_reflns_limit_l_max 17
_diffrn_reflns_limit_l_min -20
_diffrn_reflns_number 21884
_diffrn_reflns_point_group_measured_fraction_full 1.000
_diffrn_reflns_point_group_measured_fraction_max 1.000
_diffrn_reflns_theta_full 24.997
_diffrn_reflns_theta_max 24.997
_diffrn_reflns_theta_min 2.272
_exptl_absorpt_coefficient_mu 0.984
_exptl_absorpt_correction_T_max 1.000
_exptl_absorpt_correction_T_min 0.729
_exptl_absorpt_correction_type gaussian
_exptl_absorpt_process_details
;
CrysAlisPro 1.171.41.111a (Rigaku Oxford Diffraction, 2021)
Numerical absorption correction based on gaussian integration over
a multifaceted crystal model
Empirical absorption correction using spherical harmonics,
implemented in SCALE3 ABSPACK scaling algorithm.
;
_exptl_crystal_colour orange
_exptl_crystal_colour_primary orange
_exptl_crystal_density_diffrn 1.566
_exptl_crystal_description needle
_exptl_crystal_F_000 1248
_exptl_crystal_size_max 0.53
_exptl_crystal_size_mid 0.05
_exptl_crystal_size_min 0.04
_refine_diff_density_max 0.354
_refine_diff_density_min -0.276
_refine_diff_density_rms 0.050
_refine_ls_abs_structure_details
;
 Flack x determined using 1869 quotients [(I+)-(I-)]/[(I+)+(I-)]
 (Parsons, Flack and Wagner, Acta Cryst. B69 (2013) 249-259).
;
_refine_ls_abs_structure_Flack -0.022(11)
_refine_ls_extinction_method none
_refine_ls_goodness_of_fit_ref 1.044
_refine_ls_hydrogen_treatment constr
_refine_ls_matrix_type full
_refine_ls_number_parameters 307
_refine_ls_number_reflns 4575
_refine_ls_number_restraints 0
_refine_ls_restrained_S_all 1.044
_refine_ls_R_factor_all 0.0207
_refine_ls_R_factor_gt 0.0191
_refine_ls_shift/su_max 0.001
_refine_ls_shift/su_mean 0.000
_refine_ls_structure_factor_coef Fsqd
_refine_ls_weighting_details 'w=1/[\s^2^(Fo^2^)+(0.0253P)^2^+0.7503P] where P=(Fo^2^+2Fc^2^)/3'
_refine_ls_weighting_scheme calc
_refine_ls_wR_factor_gt 0.0449
_refine_ls_wR_factor_ref 0.0455
_reflns_Friedel_coverage 0.762
_reflns_Friedel_fraction_full 1.000
_reflns_Friedel_fraction_max 1.000
_reflns_number_gt 4411
_reflns_number_total 4575
_reflns_threshold_expression 'I > 2\s(I)'
_cod_data_source_file d2sc00588c2.cif
_cod_data_source_block 8
_cod_database_code 1566709
_shelx_shelxl_version_number 2018/3
_shelx_space_group_comment
;
The symmetry employed for this shelxl refinement is uniquely defined
by the following loop, which should always be used as a source of
symmetry information in preference to the above space-group names.
They are only intended as comments.
;
_shelx_estimated_absorpt_t_max 0.962
_shelx_estimated_absorpt_t_min 0.624
_olex2_refinement_description
;
1. Fixed Uiso
 At 1.2 times of:
  All C(H) groups, All C(H,H) groups
2.a Secondary CH2 refined with riding coordinates:
 C14(H14A,H14B), C16(H16A,H16B), C13(H13A,H13B), C15(H15A,H15B)
2.b Aromatic/amide H refined with riding coordinates:
 C6(H6), C24(H24), C22(H22), C12(H12), C20(H20), C5(H5), C8(H8), C4(H4),
 C28(H28), C25(H25), C21(H21), C10(H10), C18(H18), C2(H2), C19(H19), C27(H27),
 C9(H9), C26(H26), C11(H11), C3(H3)
;
_olex2_submission_special_instructions 'No special instructions were received'
_oxdiff_exptl_absorpt_empirical_details
;
Empirical correction (ABSPACK) includes:
- Absorption correction using spherical harmonics
- Frame scaling
;

loop_
_space_group_symop_operation_xyz
'x, y, z'
'-x+1/2, -y, z+1/2'
'-x, y+1/2, -z+1/2'
'x+1/2, -y+1/2, -z'

loop_
_atom_site_label
_atom_site_type_symbol
_atom_site_fract_x
_atom_site_fract_y
_atom_site_fract_z
_atom_site_U_iso_or_equiv
_atom_site_adp_type
_atom_site_occupancy
_atom_site_site_symmetry_order
_atom_site_calc_flag
_atom_site_refinement_flags_posn
_atom_site_refinement_flags_adp
_atom_site_refinement_flags_occupancy
_atom_site_disorder_assembly
_atom_site_disorder_group
Rh1 Rh 0.68666(2) 0.68734(2) 0.56303(2) 0.01369(7) Uani 1 1 d . . . . .
S1 S 0.62875(8) 0.78241(5) 0.47494(5) 0.01732(18) Uani 1 1 d . . . . .
Cl1 Cl 0.77907(8) 0.58604(6) 0.65546(5) 0.0254(2) Uani 1 1 d . . . . .
P2 P 0.65513(7) 0.81356(6) 0.64421(5) 0.01559(17) Uani 1 1 d . . . . .
P1 P 0.65067(7) 0.57399(6) 0.47064(5) 0.01493(18) Uani 1 1 d . . . . .
O1 O 0.7290(2) 0.82861(17) 0.42902(15) 0.0271(6) Uani 1 1 d . . . . .
C17 C 0.5163(3) 0.8042(2) 0.70801(18) 0.0181(7) Uani 1 1 d . . . . .
C14 C 0.5241(3) 0.7233(2) 0.4087(2) 0.0240(8) Uani 1 1 d . . . . .
H14A H 0.443225 0.705034 0.434116 0.029 Uiso 1 1 calc R U . . .
H14B H 0.504175 0.763773 0.364085 0.029 Uiso 1 1 calc R U . . .
C6 C 0.7947(3) 0.4734(3) 0.3594(2) 0.0243(8) Uani 1 1 d . . . . .
H6 H 0.752752 0.509700 0.321265 0.029 Uiso 1 1 calc R U . . .
C23 C 0.7758(3) 0.8604(2) 0.7093(2) 0.0192(7) Uani 1 1 d . . . . .
C24 C 0.8106(3) 0.9554(2) 0.7119(2) 0.0253(8) Uani 1 1 d . . . . .
H24 H 0.770644 0.999104 0.678499 0.030 Uiso 1 1 calc R U . . .
C7 C 0.5144(3) 0.4964(2) 0.4900(2) 0.0179(7) Uani 1 1 d . . . . .
C22 C 0.4280(3) 0.7334(3) 0.6971(2) 0.0282(8) Uani 1 1 d . . . . .
H22 H 0.442374 0.687268 0.658687 0.034 Uiso 1 1 calc R U . . .
C1 C 0.7687(3) 0.4895(2) 0.4364(2) 0.0179(7) Uani 1 1 d . . . . .
C12 C 0.4380(4) 0.5113(3) 0.5532(3) 0.0341(10) Uani 1 1 d . . . . .
H12 H 0.458075 0.560144 0.588156 0.041 Uiso 1 1 calc R U . . .
C16 C 0.6090(3) 0.9126(2) 0.5820(2) 0.0223(8) Uani 1 1 d . . . . .
H16A H 0.557316 0.958259 0.611448 0.027 Uiso 1 1 calc R U . . .
H16B H 0.686359 0.944919 0.562629 0.027 Uiso 1 1 calc R U . . .
C20 C 0.2965(3) 0.7961(3) 0.7975(2) 0.0315(9) Uani 1 1 d . . . . .
H20 H 0.220939 0.793642 0.827766 0.038 Uiso 1 1 calc R U . . .
C5 C 0.8808(3) 0.4050(3) 0.3376(2) 0.0302(9) Uani 1 1 d . . . . .
H5 H 0.897613 0.394767 0.284628 0.036 Uiso 1 1 calc R U . . .
C8 C 0.4830(4) 0.4246(3) 0.4406(2) 0.0363(9) Uani 1 1 d . . . . .
H8 H 0.535083 0.412959 0.396912 0.044 Uiso 1 1 calc R U . . .
C4 C 0.9423(4) 0.3516(3) 0.3920(3) 0.0322(9) Uani 1 1 d . . . . .
H4 H 1.000942 0.304307 0.376784 0.039 Uiso 1 1 calc R U . . .
C28 C 0.8331(3) 0.7983(3) 0.7596(2) 0.0251(8) Uani 1 1 d . . . . .
H28 H 0.809370 0.734125 0.758846 0.030 Uiso 1 1 calc R U . . .
C25 C 0.9034(3) 0.9853(3) 0.7635(2) 0.0312(9) Uani 1 1 d . . . . .
H25 H 0.927498 1.049413 0.764737 0.037 Uiso 1 1 calc R U . . .
C13 C 0.5990(3) 0.6372(2) 0.3836(2) 0.0206(8) Uani 1 1 d . . . . .
H13A H 0.674341 0.656194 0.352911 0.025 Uiso 1 1 calc R U . . .
H13B H 0.544434 0.596232 0.351462 0.025 Uiso 1 1 calc R U . . .
C15 C 0.5316(3) 0.8741(2) 0.5151(2) 0.0233(8) Uani 1 1 d . . . . .
H15A H 0.515103 0.923616 0.476546 0.028 Uiso 1 1 calc R U . . .
H15B H 0.448705 0.848967 0.533263 0.028 Uiso 1 1 calc R U . . .
C21 C 0.3178(4) 0.7295(3) 0.7423(2) 0.0342(9) Uani 1 1 d . . . . .
H21 H 0.257420 0.680648 0.734691 0.041 Uiso 1 1 calc R U . . .
C10 C 0.3019(3) 0.3837(3) 0.5174(3) 0.0339(9) Uani 1 1 d . . . . .
H10 H 0.230519 0.344372 0.527324 0.041 Uiso 1 1 calc R U . . .
C18 C 0.4934(4) 0.8701(3) 0.7648(2) 0.0304(9) Uani 1 1 d . . . . .
H18 H 0.553969 0.918563 0.773249 0.036 Uiso 1 1 calc R U . . .
C2 C 0.8313(3) 0.4361(2) 0.4916(2) 0.0249(8) Uani 1 1 d . . . . .
H2 H 0.814735 0.446678 0.544606 0.030 Uiso 1 1 calc R U . . .
C19 C 0.3844(4) 0.8666(3) 0.8094(3) 0.0353(10) Uani 1 1 d . . . . .
H19 H 0.369982 0.912513 0.847967 0.042 Uiso 1 1 calc R U . . .
C27 C 0.9253(3) 0.8293(3) 0.8114(2) 0.0303(9) Uani 1 1 d . . . . .
H27 H 0.964219 0.786316 0.845856 0.036 Uiso 1 1 calc R U . . .
C9 C 0.3773(4) 0.3694(3) 0.4536(3) 0.0428(11) Uani 1 1 d . . . . .
H9 H 0.356141 0.321121 0.418276 0.051 Uiso 1 1 calc R U . . .
C26 C 0.9604(3) 0.9231(3) 0.8125(2) 0.0330(9) Uani 1 1 d . . . . .
H26 H 1.024018 0.944126 0.847463 0.040 Uiso 1 1 calc R U . . .
C11 C 0.3314(4) 0.4551(3) 0.5661(3) 0.0407(10) Uani 1 1 d . . . . .
H11 H 0.278578 0.466775 0.609424 0.049 Uiso 1 1 calc R U . . .
C3 C 0.9175(4) 0.3676(3) 0.4698(3) 0.0313(9) Uani 1 1 d . . . . .
H3 H 0.960040 0.331416 0.507782 0.038 Uiso 1 1 calc R U . . .

loop_
_atom_site_aniso_label
_atom_site_aniso_U_11
_atom_site_aniso_U_22
_atom_site_aniso_U_33
_atom_site_aniso_U_23
_atom_site_aniso_U_13
_atom_site_aniso_U_12
Rh1 0.01262(11) 0.01445(12) 0.01400(13) -0.00082(11) -0.00087(9) 0.00104(9)
S1 0.0189(4) 0.0166(4) 0.0164(5) -0.0006(4) -0.0003(3) 0.0018(3)
Cl1 0.0371(5) 0.0206(4) 0.0185(5) 0.0019(4) -0.0058(3) 0.0062(3)
P2 0.0143(4) 0.0155(4) 0.0170(4) -0.0021(4) 0.0009(3) 0.0010(3)
P1 0.0147(4) 0.0159(4) 0.0142(4) -0.0010(4) -0.0007(3) -0.0012(3)
O1 0.0318(13) 0.0232(13) 0.0261(14) 0.0013(12) 0.0069(10) -0.0059(10)
C17 0.0160(15) 0.0204(18) 0.0178(17) 0.0027(15) 0.0000(12) 0.0042(13)
C14 0.0257(18) 0.0256(18) 0.021(2) 0.0033(15) -0.0088(14) 0.0009(14)
C6 0.0244(19) 0.0291(19) 0.0194(19) -0.0039(16) -0.0012(14) -0.0003(15)
C23 0.0134(16) 0.0240(18) 0.020(2) -0.0066(16) 0.0034(12) -0.0010(12)
C24 0.0232(17) 0.0250(18) 0.028(2) -0.0076(15) 0.0019(16) -0.0013(15)
C7 0.0151(16) 0.0173(17) 0.021(2) 0.0049(14) -0.0021(13) -0.0004(12)
C22 0.0253(19) 0.039(2) 0.020(2) -0.0045(17) -0.0007(15) -0.0081(16)
C1 0.0152(14) 0.0167(16) 0.0220(18) -0.0021(16) 0.0007(14) -0.0041(11)
C12 0.0305(19) 0.032(2) 0.039(3) -0.0120(19) 0.0110(18) -0.0081(15)
C16 0.0265(18) 0.0172(17) 0.023(2) -0.0011(15) 0.0043(14) 0.0031(13)
C20 0.0201(18) 0.048(3) 0.026(2) 0.0147(19) 0.0068(15) 0.0097(16)
C5 0.0279(19) 0.038(2) 0.025(2) -0.0126(18) 0.0050(15) -0.0009(16)
C8 0.040(2) 0.039(2) 0.030(2) -0.013(2) 0.0098(19) -0.0172(17)
C4 0.029(2) 0.0234(19) 0.044(3) -0.0111(18) 0.0041(18) 0.0066(15)
C28 0.0199(17) 0.030(2) 0.0251(19) -0.0048(16) 0.0010(13) -0.0014(15)
C25 0.0227(19) 0.030(2) 0.041(2) -0.0183(19) 0.0081(16) -0.0069(16)
C13 0.0254(18) 0.0193(18) 0.0169(19) -0.0004(15) -0.0032(14) -0.0031(14)
C15 0.0239(18) 0.0235(19) 0.022(2) 0.0000(16) -0.0025(15) 0.0100(14)
C21 0.0204(17) 0.051(2) 0.031(2) 0.0067(19) -0.0010(17) -0.0129(18)
C10 0.0210(18) 0.029(2) 0.052(3) 0.0073(19) 0.0009(19) -0.0092(16)
C18 0.033(2) 0.0222(19) 0.036(2) -0.0036(18) 0.0144(17) -0.0007(15)
C2 0.0279(19) 0.0244(18) 0.022(2) -0.0018(16) 0.0015(15) 0.0031(15)
C19 0.042(2) 0.029(2) 0.035(3) 0.0037(19) 0.0196(19) 0.0108(18)
C27 0.0244(18) 0.043(2) 0.024(2) -0.0082(19) -0.0013(15) 0.0000(16)
C9 0.048(2) 0.035(2) 0.045(3) -0.010(2) 0.003(2) -0.0216(19)
C26 0.0209(18) 0.047(3) 0.031(2) -0.016(2) -0.0006(15) -0.0066(17)
C11 0.032(2) 0.041(2) 0.049(3) -0.006(2) 0.021(2) -0.0080(17)
C3 0.033(2) 0.027(2) 0.033(2) 0.0024(18) -0.0002(18) 0.0089(16)

loop_
_atom_type_symbol
_atom_type_description
_atom_type_scat_dispersion_real
_atom_type_scat_dispersion_imag
_atom_type_scat_source
C C 0.0033 0.0016 'International Tables Vol C Tables 4.2.6.8 and 6.1.1.4'
H H 0.0000 0.0000 'International Tables Vol C Tables 4.2.6.8 and 6.1.1.4'
Cl Cl 0.1484 0.1585 'International Tables Vol C Tables 4.2.6.8 and 6.1.1.4'
O O 0.0106 0.0060 'International Tables Vol C Tables 4.2.6.8 and 6.1.1.4'
P P 0.1023 0.0942 'International Tables Vol C Tables 4.2.6.8 and 6.1.1.4'
Rh Rh -1.1178 0.9187 'International Tables Vol C Tables 4.2.6.8 and 6.1.1.4'
S S 0.1246 0.1234 'International Tables Vol C Tables 4.2.6.8 and 6.1.1.4'

loop_
_exptl_crystal_face_index_h
_exptl_crystal_face_index_k
_exptl_crystal_face_index_l
_exptl_crystal_face_perp_dist
0 -1 -1 0.0262
0 1 1 0.0188
-1 0 0 0.2831
1 0 0 0.2474
0 12 -20 0.0262
0 -12 20 0.0244
0 -2 -24 0.0188
1 20 3 0.0112
0 -20 -1 0.0243

loop_
_geom_angle_atom_site_label_1
_geom_angle_atom_site_label_2
_geom_angle_atom_site_label_3
_geom_angle
_geom_angle_site_symmetry_1
_geom_angle_site_symmetry_3
_geom_angle_publ_flag
S1 Rh1 Cl1 172.39(3) . . ?
S1 Rh1 P2 84.42(3) . . ?
S1 Rh1 P1 84.24(3) . . ?
P2 Rh1 Cl1 96.84(3) . . ?
P1 Rh1 Cl1 96.38(3) . . ?
P1 Rh1 P2 161.20(3) . . ?
O1 S1 Rh1 118.16(11) . . ?
O1 S1 C14 107.15(17) . . ?
O1 S1 C15 106.67(16) . . ?
C14 S1 Rh1 109.51(12) . . ?
C15 S1 Rh1 110.11(12) . . ?
C15 S1 C14 104.33(16) . . ?
C17 P2 Rh1 115.23(11) . . ?
C17 P2 C16 101.78(15) . . ?
C23 P2 Rh1 124.51(11) . . ?
C23 P2 C17 101.48(15) . . ?
C23 P2 C16 105.31(16) . . ?
C16 P2 Rh1 106.02(11) . . ?
C7 P1 Rh1 114.88(12) . . ?
C7 P1 C13 102.62(15) . . ?
C1 P1 Rh1 125.39(11) . . ?
C1 P1 C7 100.74(14) . . ?
C1 P1 C13 104.69(17) . . ?
C13 P1 Rh1 106.03(11) . . ?
C22 C17 P2 119.9(3) . . ?
C22 C17 C18 118.7(3) . . ?
C18 C17 P2 121.3(3) . . ?
S1 C14 H14A 110.9 . . ?
S1 C14 H14B 110.9 . . ?
H14A C14 H14B 108.9 . . ?
C13 C14 S1 104.5(2) . . ?
C13 C14 H14A 110.9 . . ?
C13 C14 H14B 110.9 . . ?
C1 C6 H6 119.6 . . ?
C5 C6 H6 119.6 . . ?
C5 C6 C1 120.7(3) . . ?
C24 C23 P2 123.6(3) . . ?
C28 C23 P2 117.3(3) . . ?
C28 C23 C24 119.1(3) . . ?
C23 C24 H24 120.1 . . ?
C25 C24 C23 119.9(4) . . ?
C25 C24 H24 120.1 . . ?
C12 C7 P1 120.3(3) . . ?
C12 C7 C8 118.4(3) . . ?
C8 C7 P1 121.3(3) . . ?
C17 C22 H22 119.9 . . ?
C17 C22 C21 120.2(4) . . ?
C21 C22 H22 119.9 . . ?
C6 C1 P1 123.9(3) . . ?
C6 C1 C2 119.0(3) . . ?
C2 C1 P1 117.1(3) . . ?
C7 C12 H12 119.8 . . ?
C7 C12 C11 120.4(4) . . ?
C11 C12 H12 119.8 . . ?
P2 C16 H16A 110.1 . . ?
P2 C16 H16B 110.1 . . ?
H16A C16 H16B 108.4 . . ?
C15 C16 P2 108.1(2) . . ?
C15 C16 H16A 110.1 . . ?
C15 C16 H16B 110.1 . . ?
C21 C20 H20 119.9 . . ?
C21 C20 C19 120.2(3) . . ?
C19 C20 H20 119.9 . . ?
C6 C5 H5 119.7 . . ?
C4 C5 C6 120.5(4) . . ?
C4 C5 H5 119.7 . . ?
C7 C8 H8 119.5 . . ?
C9 C8 C7 121.0(4) . . ?
C9 C8 H8 119.5 . . ?
C5 C4 H4 120.4 . . ?
C5 C4 C3 119.3(3) . . ?
C3 C4 H4 120.4 . . ?
C23 C28 H28 119.8 . . ?
C23 C28 C27 120.4(4) . . ?
C27 C28 H28 119.8 . . ?
C24 C25 H25 119.7 . . ?
C26 C25 C24 120.5(4) . . ?
C26 C25 H25 119.7 . . ?
P1 C13 H13A 110.1 . . ?
P1 C13 H13B 110.1 . . ?
C14 C13 P1 108.1(2) . . ?
C14 C13 H13A 110.1 . . ?
C14 C13 H13B 110.1 . . ?
H13A C13 H13B 108.4 . . ?
S1 C15 H15A 110.7 . . ?
S1 C15 H15B 110.7 . . ?
C16 C15 S1 105.1(2) . . ?
C16 C15 H15A 110.7 . . ?
C16 C15 H15B 110.7 . . ?
H15A C15 H15B 108.8 . . ?
C22 C21 H21 119.9 . . ?
C20 C21 C22 120.1(4) . . ?
C20 C21 H21 119.9 . . ?
C9 C10 H10 120.6 . . ?
C11 C10 H10 120.6 . . ?
C11 C10 C9 118.9(3) . . ?
C17 C18 H18 119.3 . . ?
C19 C18 C17 121.3(4) . . ?
C19 C18 H18 119.3 . . ?
C1 C2 H2 119.9 . . ?
C3 C2 C1 120.3(4) . . ?
C3 C2 H2 119.9 . . ?
C20 C19 C18 119.5(4) . . ?
C20 C19 H19 120.3 . . ?
C18 C19 H19 120.3 . . ?
C28 C27 H27 120.0 . . ?
C26 C27 C28 119.9(4) . . ?
C26 C27 H27 120.0 . . ?
C8 C9 C10 120.5(4) . . ?
C8 C9 H9 119.7 . . ?
C10 C9 H9 119.7 . . ?
C25 C26 C27 120.1(4) . . ?
C25 C26 H26 119.9 . . ?
C27 C26 H26 119.9 . . ?
C12 C11 H11 119.6 . . ?
C10 C11 C12 120.9(4) . . ?
C10 C11 H11 119.6 . . ?
C4 C3 H3 119.9 . . ?
C2 C3 C4 120.2(4) . . ?
C2 C3 H3 119.9 . . ?

loop_
_geom_bond_atom_site_label_1
_geom_bond_atom_site_label_2
_geom_bond_distance
_geom_bond_site_symmetry_2
_geom_bond_publ_flag
Rh1 S1 2.1354(9) . ?
Rh1 Cl1 2.3693(9) . ?
Rh1 P2 2.3136(9) . ?
Rh1 P1 2.3123(9) . ?
S1 O1 1.474(2) . ?
S1 C14 1.800(3) . ?
S1 C15 1.799(3) . ?
P2 C17 1.833(3) . ?
P2 C23 1.823(3) . ?
P2 C16 1.846(3) . ?
P1 C7 1.837(3) . ?
P1 C1 1.826(3) . ?
P1 C13 1.845(3) . ?
C17 C22 1.382(5) . ?
C17 C18 1.385(5) . ?
C14 H14A 0.9900 . ?
C14 H14B 0.9900 . ?
C14 C13 1.520(5) . ?
C6 H6 0.9500 . ?
C6 C1 1.386(5) . ?
C6 C5 1.382(5) . ?
C23 C24 1.404(5) . ?
C23 C28 1.383(5) . ?
C24 H24 0.9500 . ?
C24 C25 1.390(5) . ?
C7 C12 1.375(5) . ?
C7 C8 1.379(5) . ?
C22 H22 0.9500 . ?
C22 C21 1.397(5) . ?
C1 C2 1.390(5) . ?
C12 H12 0.9500 . ?
C12 C11 1.391(5) . ?
C16 H16A 0.9900 . ?
C16 H16B 0.9900 . ?
C16 C15 1.520(5) . ?
C20 H20 0.9500 . ?
C20 C21 1.370(6) . ?
C20 C19 1.379(6) . ?
C5 H5 0.9500 . ?
C5 C4 1.374(6) . ?
C8 H8 0.9500 . ?
C8 C9 1.376(5) . ?
C4 H4 0.9500 . ?
C4 C3 1.398(6) . ?
C28 H28 0.9500 . ?
C28 C27 1.391(5) . ?
C25 H25 0.9500 . ?
C25 C26 1.368(6) . ?
C13 H13A 0.9900 . ?
C13 H13B 0.9900 . ?
C15 H15A 0.9900 . ?
C15 H15B 0.9900 . ?
C21 H21 0.9500 . ?
C10 H10 0.9500 . ?
C10 C9 1.377(6) . ?
C10 C11 1.361(6) . ?
C18 H18 0.9500 . ?
C18 C19 1.380(5) . ?
C2 H2 0.9500 . ?
C2 C3 1.383(5) . ?
C19 H19 0.9500 . ?
C27 H27 0.9500 . ?
C27 C26 1.389(6) . ?
C9 H9 0.9500 . ?
C26 H26 0.9500 . ?
C11 H11 0.9500 . ?
C3 H3 0.9500 . ?

loop_
_geom_torsion_atom_site_label_1
_geom_torsion_atom_site_label_2
_geom_torsion_atom_site_label_3
_geom_torsion_atom_site_label_4
_geom_torsion
_geom_torsion_site_symmetry_1
_geom_torsion_site_symmetry_2
_geom_torsion_site_symmetry_3
_geom_torsion_site_symmetry_4
_geom_torsion_publ_flag
Rh1 S1 C14 C13 -53.9(2) . . . . ?
Rh1 S1 C15 C16 51.9(3) . . . . ?
Rh1 P2 C17 C22 -10.3(3) . . . . ?
Rh1 P2 C17 C18 173.4(3) . . . . ?
Rh1 P2 C23 C24 127.9(3) . . . . ?
Rh1 P2 C23 C28 -53.7(3) . . . . ?
Rh1 P2 C16 C15 33.8(2) . . . . ?
Rh1 P1 C7 C12 3.7(3) . . . . ?
Rh1 P1 C7 C8 -178.8(3) . . . . ?
Rh1 P1 C1 C6 -129.9(3) . . . . ?
Rh1 P1 C1 C2 53.0(3) . . . . ?
Rh1 P1 C13 C14 -32.9(2) . . . . ?
S1 C14 C13 P1 53.1(3) . . . . ?
P2 C17 C22 C21 -175.8(3) . . . . ?
P2 C17 C18 C19 175.5(3) . . . . ?
P2 C23 C24 C25 179.8(3) . . . . ?
P2 C23 C28 C27 -179.5(3) . . . . ?
P2 C16 C15 S1 -52.5(3) . . . . ?
P1 C7 C12 C11 177.2(3) . . . . ?
P1 C7 C8 C9 -177.0(3) . . . . ?
P1 C1 C2 C3 176.9(3) . . . . ?
O1 S1 C14 C13 75.4(3) . . . . ?
O1 S1 C15 C16 -77.5(3) . . . . ?
C17 P2 C23 C24 -100.2(3) . . . . ?
C17 P2 C23 C28 78.2(3) . . . . ?
C17 P2 C16 C15 -87.0(3) . . . . ?
C17 C22 C21 C20 0.2(6) . . . . ?
C17 C18 C19 C20 0.3(6) . . . . ?
C14 S1 C15 C16 169.3(2) . . . . ?
C6 C1 C2 C3 -0.3(5) . . . . ?
C6 C5 C4 C3 -0.5(6) . . . . ?
C23 P2 C17 C22 -147.6(3) . . . . ?
C23 P2 C17 C18 36.1(3) . . . . ?
C23 P2 C16 C15 167.4(2) . . . . ?
C23 C24 C25 C26 -0.8(5) . . . . ?
C23 C28 C27 C26 -0.1(5) . . . . ?
C24 C23 C28 C27 -1.0(5) . . . . ?
C24 C25 C26 C27 -0.3(6) . . . . ?
C7 P1 C1 C6 98.8(3) . . . . ?
C7 P1 C1 C2 -78.3(3) . . . . ?
C7 P1 C13 C14 88.0(2) . . . . ?
C7 C12 C11 C10 1.1(7) . . . . ?
C7 C8 C9 C10 -1.4(7) . . . . ?
C22 C17 C18 C19 -0.8(6) . . . . ?
C1 P1 C7 C12 141.2(3) . . . . ?
C1 P1 C7 C8 -41.3(3) . . . . ?
C1 P1 C13 C14 -167.2(2) . . . . ?
C1 C6 C5 C4 0.1(6) . . . . ?
C1 C2 C3 C4 -0.1(6) . . . . ?
C12 C7 C8 C9 0.5(6) . . . . ?
C16 P2 C17 C22 103.9(3) . . . . ?
C16 P2 C17 C18 -72.4(3) . . . . ?
C16 P2 C23 C24 5.5(3) . . . . ?
C16 P2 C23 C28 -176.0(3) . . . . ?
C5 C6 C1 P1 -176.7(3) . . . . ?
C5 C6 C1 C2 0.3(5) . . . . ?
C5 C4 C3 C2 0.5(6) . . . . ?
C8 C7 C12 C11 -0.4(6) . . . . ?
C28 C23 C24 C25 1.4(5) . . . . ?
C28 C27 C26 C25 0.7(5) . . . . ?
C13 P1 C7 C12 -110.9(3) . . . . ?
C13 P1 C7 C8 66.6(3) . . . . ?
C13 P1 C1 C6 -7.4(3) . . . . ?
C13 P1 C1 C2 175.5(3) . . . . ?
C15 S1 C14 C13 -171.8(2) . . . . ?
C21 C20 C19 C18 0.5(6) . . . . ?
C18 C17 C22 C21 0.6(6) . . . . ?
C19 C20 C21 C22 -0.7(6) . . . . ?
C9 C10 C11 C12 -1.9(7) . . . . ?
C11 C10 C9 C8 2.0(7) . . . . ?
